data_4076214
loop_
_publ_author_name
'Baumgartner, Judith'
'Fischer, Roland'
'Fischer, Jelena'
'Wallner, Andreas'
'Marschner, Christoph'
'Fl\"orke, Ulrich'

_publ_section_title
;
 Structural Aspects of Trimethylsilylated Branched Group 14 Compounds
;
_journal_issue 26
_journal_name_full Organometallics
_journal_page_first 6450
_journal_paper_doi 10.1021/om050835o
_journal_volume 24
_journal_year 2005
_chemical_formula_sum 'C18 H54 Si7 Sn'
_chemical_formula_weight 585.93
_chemical_name_systematic
;
 ?
;
_space_group_IT_number 167
_symmetry_cell_setting rhombohedral
_symmetry_space_group_name_Hall '-R 3 2"c'
_symmetry_space_group_name_H-M 'R -3 c :H'
_atom_sites_solution_hydrogens geom
_atom_sites_solution_primary direct
_atom_sites_solution_secondary difmap
_audit_creation_method SHELXL-97
_cell_angle_alpha 90.00
_cell_angle_beta 90.00
_cell_angle_gamma 120.00
_cell_formula_units_Z 6
_cell_length_a 16.222(2)
_cell_length_b 16.222(2)
_cell_length_c 23.099(5)
_cell_measurement_temperature 233(2)
_cell_volume 5264.2(15)
_computing_cell_refinement 'Bruker XSCANS'
_computing_data_collection 'Bruker XSCANS'
_computing_data_reduction 'Bruker SHELXTL'
_computing_molecular_graphics 'Bruker SHELXTL'
_computing_publication_material 'Bruker SHELXTL'
_computing_structure_refinement 'SHELXL-97 (Sheldrick, 1997)'
_computing_structure_solution 'SHELXS-97 (Sheldrick, 1990)'
_diffrn_ambient_temperature 233(2)
_diffrn_measured_fraction_theta_full 0.999
_diffrn_measured_fraction_theta_max 0.999
_diffrn_measurement_device_type 'Bruker P4'
_diffrn_measurement_method '\w scans'
_diffrn_radiation_monochromator graphite
_diffrn_radiation_source 'fine-focus sealed tube'
_diffrn_radiation_type MoK\a
_diffrn_radiation_wavelength 0.71073
_diffrn_reflns_av_R_equivalents 0.0292
_diffrn_reflns_av_sigmaI/netI 0.0148
_diffrn_reflns_limit_h_max 20
_diffrn_reflns_limit_h_min -20
_diffrn_reflns_limit_k_max 20
_diffrn_reflns_limit_k_min -20
_diffrn_reflns_limit_l_max 28
_diffrn_reflns_limit_l_min -28
_diffrn_reflns_number 17594
_diffrn_reflns_theta_full 26.35
_diffrn_reflns_theta_max 26.35
_diffrn_reflns_theta_min 2.28
_exptl_absorpt_coefficient_mu 0.971
_exptl_absorpt_correction_T_max 0.8446
_exptl_absorpt_correction_T_min 0.6858
_exptl_absorpt_correction_type SADABS
_exptl_absorpt_process_details XPREP
_exptl_crystal_colour colorless
_exptl_crystal_density_diffrn 1.109
_exptl_crystal_density_method 'not measured'
_exptl_crystal_description plates
_exptl_crystal_F_000 1860
_exptl_crystal_size_max 0.42
_exptl_crystal_size_mid 0.30
_exptl_crystal_size_min 0.18
_refine_diff_density_max 0.525
_refine_diff_density_min -0.266
_refine_diff_density_rms 0.063
_refine_ls_extinction_method none
_refine_ls_goodness_of_fit_ref 1.113
_refine_ls_hydrogen_treatment mixed
_refine_ls_matrix_type full
_refine_ls_number_parameters 42
_refine_ls_number_reflns 1201
_refine_ls_number_restraints 0
_refine_ls_restrained_S_all 1.113
_refine_ls_R_factor_all 0.0402
_refine_ls_R_factor_gt 0.0333
_refine_ls_shift/su_max 0.002
_refine_ls_shift/su_mean 0.001
_refine_ls_structure_factor_coef Fsqd
_refine_ls_weighting_details 'calc w=1/[\s^2^(Fo^2^)+(0.0654P)^2^+2.4810P] where P=(Fo^2^+2Fc^2^)/3'
_refine_ls_weighting_scheme calc
_refine_ls_wR_factor_gt 0.1006
_refine_ls_wR_factor_ref 0.1039
_reflns_number_gt 1007
_reflns_number_total 1201
_reflns_threshold_expression >2sigma(I)
_cod_data_source_file om050835osi20050928_095303.cif
_cod_data_source_block 268j
_cod_original_cell_volume 5264.1(15)
_cod_original_sg_symbol_H-M R-3c
_cod_database_code 4076214

loop_
_symmetry_equiv_pos_as_xyz
'x, y, z'
'-y, x-y, z'
'-x+y, -x, z'
'y, x, -z+1/2'
'x-y, -y, -z+1/2'
'-x, -x+y, -z+1/2'
'x+2/3, y+1/3, z+1/3'
'-y+2/3, x-y+1/3, z+1/3'
'-x+y+2/3, -x+1/3, z+1/3'
'y+2/3, x+1/3, -z+5/6'
'x-y+2/3, -y+1/3, -z+5/6'
'-x+2/3, -x+y+1/3, -z+5/6'
'x+1/3, y+2/3, z+2/3'
'-y+1/3, x-y+2/3, z+2/3'
'-x+y+1/3, -x+2/3, z+2/3'
'y+1/3, x+2/3, -z+7/6'
'x-y+1/3, -y+2/3, -z+7/6'
'-x+1/3, -x+y+2/3, -z+7/6'
'-x, -y, -z'
'y, -x+y, -z'
'x-y, x, -z'
'-y, -x, z-1/2'
'-x+y, y, z-1/2'
'x, x-y, z-1/2'
'-x+2/3, -y+1/3, -z+1/3'
'y+2/3, -x+y+1/3, -z+1/3'
'x-y+2/3, x+1/3, -z+1/3'
'-y+2/3, -x+1/3, z-1/6'
'-x+y+2/3, y+1/3, z-1/6'
'x+2/3, x-y+1/3, z-1/6'
'-x+1/3, -y+2/3, -z+2/3'
'y+1/3, -x+y+2/3, -z+2/3'
'x-y+1/3, x+2/3, -z+2/3'
'-y+1/3, -x+2/3, z+1/6'
'-x+y+1/3, y+2/3, z+1/6'
'x+1/3, x-y+2/3, z+1/6'

loop_
_atom_site_label
_atom_site_type_symbol
_atom_site_fract_x
_atom_site_fract_y
_atom_site_fract_z
_atom_site_U_iso_or_equiv
_atom_site_adp_type
_atom_site_occupancy
_atom_site_symmetry_multiplicity
_atom_site_calc_flag
_atom_site_refinement_flags
_atom_site_disorder_group
Sn1 Sn 0.0000 1.0000 0.19899(18) 0.0387(6) Uani 0.50 3 d SP 1
Si1 Si 0.0000 1.0000 0.1878(7) 0.037(2) Uani 0.50 3 d SP 2
Si2 Si 0.05981(7) 0.89921(7) 0.15263(3) 0.0727(3) Uani 1 1 d . .
C1 C 0.0887(4) 0.9289(4) 0.07442(17) 0.172(3) Uani 1 1 d . .
H1A H 0.1135 0.8904 0.0584 0.258 Uiso 1 1 calc R .
H1B H 0.1360 0.9957 0.0706 0.258 Uiso 1 1 calc R .
H1C H 0.0315 0.9159 0.0536 0.258 Uiso 1 1 calc R .
C2 C -0.0321(2) 0.7732(2) 0.15560(19) 0.158(2) Uani 1 1 d . .
H2A H -0.0763 0.7587 0.1237 0.237 Uiso 1 1 calc R .
H2B H -0.0663 0.7602 0.1920 0.237 Uiso 1 1 calc R .
H2C H -0.0026 0.7342 0.1526 0.237 Uiso 1 1 calc R .
C3 C 0.1695(2) 0.9147(2) 0.19003(19) 0.1271(15) Uani 1 1 d R .
H3A H 0.1888 0.9634 0.2192 0.191 Uiso 1 1 d R .
H3B H 0.2192 0.9334 0.1620 0.191 Uiso 1 1 d R .
H3C H 0.1566 0.8563 0.2082 0.191 Uiso 1 1 d R .

loop_
_atom_site_aniso_label
_atom_site_aniso_U_11
_atom_site_aniso_U_22
_atom_site_aniso_U_33
_atom_site_aniso_U_23
_atom_site_aniso_U_13
_atom_site_aniso_U_12
Sn1 0.0418(4) 0.0418(4) 0.0324(15) 0.000 0.000 0.02092(19)
Si1 0.0417(14) 0.0417(14) 0.028(5) 0.000 0.000 0.0209(7)
Si2 0.0819(6) 0.0741(5) 0.0668(5) -0.0240(4) 0.0035(4) 0.0427(4)
C1 0.276(8) 0.250(7) 0.077(3) -0.019(3) 0.043(3) 0.196(7)
C2 0.134(4) 0.085(3) 0.234(6) -0.079(3) -0.005(4) 0.040(3)
C3 0.109(3) 0.135(4) 0.169(4) -0.048(3) -0.026(3) 0.086(3)

loop_
_atom_type_symbol
_atom_type_description
_atom_type_scat_dispersion_real
_atom_type_scat_dispersion_imag
_atom_type_scat_source
C C 0.0033 0.0016 'International Tables Vol C Tables 4.2.6.8 and 6.1.1.4'
H H 0.0000 0.0000 'International Tables Vol C Tables 4.2.6.8 and 6.1.1.4'
Si Si 0.0817 0.0704 'International Tables Vol C Tables 4.2.6.8 and 6.1.1.4'
Sn Sn -0.6537 1.4246 'International Tables Vol C Tables 4.2.6.8 and 6.1.1.4'

loop_
_geom_angle_atom_site_label_1
_geom_angle_atom_site_label_2
_geom_angle_atom_site_label_3
_geom_angle
_geom_angle_site_symmetry_1
_geom_angle_site_symmetry_3
Sn1 Sn1 Si2 115.15(9) 4_465 .
Sn1 Sn1 Si2 115.15(9) 4_465 3_465
Si2 Sn1 Si2 103.24(11) . 3_465
Sn1 Sn1 Si2 115.15(9) 4_465 2_675
Si2 Sn1 Si2 103.24(11) . 2_675
Si2 Sn1 Si2 103.24(11) 3_465 2_675
Si2 Si1 Si2 109.3(4) . 3_465
Si2 Si1 Si2 109.3(4) . 2_675
Si2 Si1 Si2 109.3(4) 3_465 2_675
C2 Si2 C1 106.4(2) . .
C2 Si2 C3 108.69(18) . .
C1 Si2 C3 108.2(2) . .
C2 Si2 Si1 111.28(14) . .
C1 Si2 Si1 106.5(4) . .
C3 Si2 Si1 115.3(3) . .
C2 Si2 Sn1 110.18(13) . .
C1 Si2 Sn1 111.9(2) . .
C3 Si2 Sn1 111.34(13) . .
Si1 Si2 Sn1 5.5(5) . .

loop_
_geom_bond_atom_site_label_1
_geom_bond_atom_site_label_2
_geom_bond_distance
_geom_bond_site_symmetry_2
Sn1 Sn1 2.357(8) 4_465
Sn1 Si2 2.519(2) .
Sn1 Si2 2.519(2) 3_465
Sn1 Si2 2.519(2) 2_675
Si1 Si2 2.421(6) .
Si1 Si2 2.421(6) 3_465
Si1 Si2 2.421(6) 2_675
Si2 C2 1.832(3) .
Si2 C1 1.868(4) .
Si2 C3 1.878(3) .

loop_
_geom_torsion_atom_site_label_1
_geom_torsion_atom_site_label_2
_geom_torsion_atom_site_label_3
_geom_torsion_atom_site_label_4
_geom_torsion
_geom_torsion_site_symmetry_1
Si2 Si1 Si2 C2 -40.6(6) 3_465
Si2 Si1 Si2 C2 -160.3(3) 2_675
Si2 Si1 Si2 C1 75.0(5) 3_465
Si2 Si1 Si2 C1 -44.7(5) 2_675
Si2 Si1 Si2 C3 -165.0(4) 3_465
Si2 Si1 Si2 C3 75.3(6) 2_675
Si2 Si1 Si2 Sn1 -120.2(5) 3_465
Si2 Si1 Si2 Sn1 120.2(4) 2_675
Sn1 Sn1 Si2 C2 77.49(14) 4_465
Si2 Sn1 Si2 C2 -48.87(19) 3_465
Si2 Sn1 Si2 C2 -156.15(14) 2_675
Sn1 Sn1 Si2 C1 -164.3(2) 4_465
Si2 Sn1 Si2 C1 69.3(2) 3_465
Si2 Sn1 Si2 C1 -38.0(2) 2_675
Sn1 Sn1 Si2 C3 -43.18(14) 4_465
Si2 Sn1 Si2 C3 -169.54(15) 3_465
Si2 Sn1 Si2 C3 83.17(18) 2_675
Sn1 Sn1 Si2 Si1 180.001(16) 4_465
Si2 Sn1 Si2 Si1 53.64(11) 3_465
Si2 Sn1 Si2 Si1 -53.64(8) 2_675
